data_1537742
loop_
_publ_author_name
'Coffinberry, A.S.'
'Ellinger, F.H.'

_publ_section_title
;
 The intermetallic compounds of plutonium
;
_journal_name_full
;
International Conference on Peaceful Uses of Atomic Energy, Geneva 1958: 
Proceedings
;
_journal_page_first 826
_journal_page_last 826
_journal_volume 8
_journal_year 1955
_chemical_formula_sum 'Pu Si'
_space_group_IT_number 62
_symmetry_space_group_name_Hall '-P 2ac 2n'
_symmetry_space_group_name_H-M 'P n m a'
_cell_angle_alpha 90
_cell_angle_beta 90
_cell_angle_gamma 90
_cell_formula_units_Z 4
_cell_length_a 7.933
_cell_length_b 3.847
_cell_length_c 5.727
_cell_volume 174.778
_citation_journal_id_ASTM PICPA6
_cod_data_source_file Coffinberry_PICPA6_1955_1574.cif
_cod_data_source_block Pu1Si1
_cod_original_formula_sum 'Pu1 Si1'
_cod_database_code 1537742

loop_
_symmetry_equiv_pos_as_xyz
x,y,z
-x+1/2,-y,z+1/2
x+1/2,-y+1/2,-z+1/2
-x,y+1/2,-z
-x,-y,-z
x-1/2,y,-z-1/2
-x-1/2,y-1/2,z-1/2
x,-y-1/2,z

loop_
_atom_site_label
_atom_site_type_symbol
_atom_site_fract_x
_atom_site_fract_y
_atom_site_fract_z
_atom_site_occupancy
_atom_site_U_iso_or_equiv
Si1 Si 0.028 0.25 0.611 1 0.0
Pu1 Pu 0.18 0.25 0.125 1 0.0
